data_9011318
loop_
_publ_author_name
'Evain, M.'
'Bindi, L.'
'Menchetti, S.'

_publ_section_title
;
 Structure and phase transition of the Se-rich variety of
 antimonpearceite,
 [(Ag,Cu)~6~(Sb,As)~2~(S,Se)~7~][Ag~9~Cu(S,Se)~2~Se~2~]
;
_journal_coeditor_code LC5047
_journal_issue 5
_journal_name_full 'Acta Crystallographica Section B'
_journal_page_first 768
_journal_page_last 774
_journal_paper_doi 10.1107/S0108768106022798
_journal_volume 62
_journal_year 2006
_chemical_formula_moiety 'Ag14.691 Cu1.309 S8.369 Sb2 Se2.631'
_chemical_formula_sum 'Ag14.691 Cu1.309 S8.37 Sb2 Se2.63'
_chemical_formula_weight 2387.5
_chemical_name_mineral Antimonpearceite
_chemical_name_systematic ' ?'
_space_group_IT_number 14
_symmetry_cell_setting monoclinic
_symmetry_space_group_name_Hall '-P 2ybc'
_symmetry_space_group_name_H-M 'P 1 21/c 1'
_cell_angle_alpha 90
_cell_angle_beta 90.0
_cell_angle_gamma 90
_cell_formula_units_Z 4
_cell_length_a 13.1426
_cell_length_b 7.5879
_cell_length_c 23.729
_cell_volume 2366.368
_computing_publication_material '(Jana2000; Petricek and Dusek, 2000)'
_computing_structure_refinement '(Jana2000; Petricek and Dusek, 2000)'
_diffrn_ambient_temperature 120
_diffrn_detector_area_resol_mean 9
_diffrn_measured_fraction_theta_full 0.99
_diffrn_measurement_device '95mm CCD camera on \k-goniostat'
_diffrn_measurement_device_type KappaCCD
_diffrn_measurement_method 'CCD, phi and omega frames'
_diffrn_radiation_monochromator 'horizonally mounted graphite crystal'
_diffrn_radiation_type 'Mo K\a'
_diffrn_radiation_wavelength 0.71069
_diffrn_reflns_av_R_equivalents 0.0849
_diffrn_reflns_av_sigmaI/netI 0.0339
_diffrn_reflns_limit_h_max 21
_diffrn_reflns_limit_h_min -21
_diffrn_reflns_limit_k_max 12
_diffrn_reflns_limit_k_min -12
_diffrn_reflns_limit_l_max 38
_diffrn_reflns_limit_l_min -39
_diffrn_reflns_number 151079
_diffrn_reflns_theta_full 35.99
_diffrn_reflns_theta_max 35.99
_diffrn_reflns_theta_min 6.44
_exptl_absorpt_coefficient_mu 20.015
_exptl_absorpt_correction_T_max 0.363
_exptl_absorpt_correction_T_min 0.137
_exptl_absorpt_correction_type gaussian
_exptl_absorpt_process_details '(Jana2000; Petricek, Dusek & Palatinus, 2000)'
_exptl_crystal_density_diffrn 6.701
_exptl_crystal_F_000 4222
_exptl_crystal_size_max 0.10
_exptl_crystal_size_mid 0.07
_exptl_crystal_size_min 0.04
_refine_diff_density_max 5.51
_refine_diff_density_min -2.74
_refine_ls_extinction_method none
_refine_ls_goodness_of_fit_ref 1.80
_refine_ls_number_parameters 269
_refine_ls_number_reflns 27670
_refine_ls_R_factor_all 0.0994
_refine_ls_R_factor_gt 0.0692
_refine_ls_shift/su_max 0.0009
_refine_ls_shift/su_mean 0.0001
_refine_ls_structure_factor_coef F
_refine_ls_weighting_details w=1/(\s^2^(F)+0.000484F^2^)
_refine_ls_weighting_scheme sigma
_refine_ls_wR_factor_gt 0.0731
_refine_ls_wR_factor_ref 0.0758
_reflns_number_gt 21308
_reflns_number_total 27670
_reflns_threshold_expression I>2\s(I)
_cod_data_source_file lc5047.cif
_cod_data_source_block 120K
_cod_depositor_comments
;
The following automatic conversions were performed:

'_exptl_absorpt_correction_type' value 'Gaussian' changed to
'gaussian' according to
/home/saulius/struct/CIF-dictionaries/cif_core.dic dictionary named
'cif_core.dic' version 2.4.1 from 2010-06-29.

Automatic conversion script
Id: cif_fix_values 1715 2011-07-08 13:25:40Z adriana 
;
_cod_original_formula_sum 'Sb2 Ag14.691 Cu1.309 S8.37 Se2.63'
_cod_database_code 9011318
_database_code_amcsd 0009943

loop_
_symmetry_equiv_pos_as_xyz
_symmetry_equiv_pos_site_id
x,y,z 1
x,1/2-y,1/2+z 2
-x,1/2+y,1/2-z 3
-x,-y,-z 4

loop_
_atom_site_label
_atom_site_fract_x
_atom_site_fract_y
_atom_site_fract_z
_atom_site_occupancy
_atom_site_U_iso_or_equiv
_atom_site_type_symbol
_atom_site_adp_type
_atom_site_calc_flag
Sb1 0.41934 0.74224 0.04932 1.00000 0.01186 Sb Uani d
Sb2 0.08565 0.76029 0.45415 1.00000 0.01168 Sb Uani d
Ag1 0.40458 0.23826 0.05653 1.00000 0.02470 Ag Uani d
Ag2 0.10006 0.27073 0.44361 1.00000 0.02431 Ag Uani d
Ag3 0.31297 0.44364 0.45025 1.00000 0.02174 Ag Uani d
Ag4 0.34464 0.99558 0.43481 0.78700 0.03010 Ag Uani d
Cu4* 0.34464 0.99558 0.43481 0.21300 0.03010 Cu Uani d
Ag5 0.15689 0.51196 0.07541 0.90400 0.04380 Ag Uani d
Cu5* 0.15689 0.51196 0.07541 0.09600 0.04380 Cu Uani d
Ag6 0.18494 0.04946 0.05407 1.00000 0.02094 Ag Uani d
Ag7 0.12076 0.00255 0.29899 1.00000 0.02549 Ag Uani d
Ag8 0.06548 0.41819 0.30819 1.00000 0.02599 Ag Uani d
Ag9 0.05475 0.25450 0.19192 1.00000 0.02861 Ag Uani d
Ag10 0.24196 0.92516 0.19837 1.00000 0.03560 Ag Uani d
Ag11 0.33018 0.54218 0.18872 1.00000 0.02807 Ag Uani d
Ag12 0.24120 0.65338 0.30401 1.00000 0.02619 Ag Uani d
Ag13 0.41747 0.14844 0.18436 1.00000 0.02990 Ag Uani d
Ag14 0.41476 0.40030 0.30465 1.00000 0.02381 Ag Uani d
Ag15 0.35615 0.01474 0.31001 1.00000 0.02283 Ag Uani d
Cu1 0.23980 0.26900 0.24997 1.00000 0.01036 Cu Uani d
S1 0.23947 0.26011 0.15720 0.82000 0.01260 S Uani d
Se1 0.23947 0.26011 0.15720 0.18000 0.01260 Se Uani d
S2 0.24226 0.26472 0.34245 0.81300 0.01240 S Uani d
Se2 0.24226 0.26472 0.34245 0.18700 0.01240 Se Uani d
S3 0.26031 0.77560 0.09869 1.00000 0.01510 S Uani d
S4 0.24809 0.72700 0.40769 1.00000 0.01470 S Uani d
S5 0.48649 0.50680 0.10716 1.00000 0.01590 S Uani d
S6 0.49279 0.48620 0.40685 1.00000 0.01290 S Uani d
S7 0.00299 0.02170 0.09274 1.00000 0.01400 S Uani d
S8 0.02061 -0.00540 0.39546 1.00000 0.01520 S Uani d
S9 0.24653 0.33170 0.00287 0.73700 0.03650 S Uani d
Se9 0.24653 0.33170 0.00287 0.26300 0.03650 Se Uani d
Se10 0.42892 0.75709 0.25433 1.00000 0.01342 Se Uani d
Se11 0.08817 0.71500 0.23224 1.00000 0.01485 Se Uani d

loop_
_atom_site_aniso_label
_atom_site_aniso_U_11
_atom_site_aniso_U_22
_atom_site_aniso_U_33
_atom_site_aniso_U_12
_atom_site_aniso_U_13
_atom_site_aniso_U_23
_atom_site_aniso_type_symbol
Sb1 0.01258 0.01160 0.01137 -0.00013 0.00045 -0.00031 Sb
Sb2 0.01123 0.01222 0.01160 0.00015 0.00046 -0.00029 Sb
Ag1 0.03470 0.01560 0.02370 0.00300 0.00240 -0.00030 Ag
Ag2 0.03030 0.01550 0.02710 -0.00150 0.00670 -0.00150 Ag
Ag3 0.01740 0.02750 0.02030 -0.00080 0.00190 0.00110 Ag
Ag4 0.02060 0.04180 0.02790 -0.00930 0.00580 0.00180 Ag
Cu4* 0.02060 0.04180 0.02790 -0.00930 0.00580 0.00180 Cu
Ag5 0.01810 0.04000 0.07340 -0.00850 0.00080 0.01600 Ag
Cu5* 0.01810 0.04000 0.07340 -0.00850 0.00080 0.01600 Cu
Ag6 0.01840 0.02520 0.01920 -0.00170 0.00240 0.00110 Ag
Ag7 0.03470 0.01750 0.02420 -0.00960 0.01180 -0.00630 Ag
Ag8 0.01900 0.03330 0.02560 -0.00490 0.00220 -0.00830 Ag
Ag9 0.01320 0.05490 0.01780 0.00150 0.00045 -0.00190 Ag
Ag10 0.06160 0.02050 0.02480 -0.01650 0.01930 -0.00600 Ag
Ag11 0.04940 0.01850 0.01620 -0.01520 0.00620 -0.00150 Ag
Ag12 0.02440 0.03370 0.02050 -0.00520 -0.00490 0.00240 Ag
Ag13 0.01340 0.04700 0.02940 0.00800 -0.00210 -0.00170 Ag
Ag14 0.01790 0.02770 0.02580 -0.00720 0.00200 -0.00610 Ag
Ag15 0.03140 0.01610 0.02100 0.00940 -0.00010 -0.00150 Ag
Cu1 0.00900 0.01450 0.00760 -0.00100 -0.00050 0.00020 Cu
S1 0.01170 0.01530 0.01070 -0.00020 0.00100 -0.00130 S
Se1 0.01170 0.01530 0.01070 -0.00020 0.00100 -0.00130 Se
S2 0.01300 0.01250 0.01180 0.00050 0.00020 0.00130 S
Se2 0.01300 0.01250 0.01180 0.00050 0.00020 0.00130 Se
S3 0.01050 0.02180 0.01310 0.00030 -0.00020 0.00240 S
S4 0.01020 0.01860 0.01510 0.00040 0.00140 -0.00080 S
S5 0.01640 0.01150 0.01990 -0.00030 -0.00090 0.00350 S
S6 0.01220 0.01120 0.01530 0.00020 0.00080 -0.00040 S
S7 0.01290 0.01340 0.01580 0.00440 0.00310 0.00200 S
S8 0.01710 0.01260 0.01580 0.00300 -0.00060 0.00270 S
S9 0.07170 0.01980 0.01800 -0.00050 -0.01790 -0.00020 S
Se9 0.07170 0.01980 0.01800 -0.00050 -0.01790 -0.00020 Se
Se10 0.01480 0.01020 0.01530 -0.00020 0.00160 -0.00070 Se
Se11 0.01090 0.01880 0.01500 -0.00180 -0.00130 0.00280 Se

loop_
_atom_type_symbol
_atom_type_scat_dispersion_real
_atom_type_scat_dispersion_imag
_atom_type_scat_source
Ag -0.897 1.102 'International Tables Vol C Tables  4.2.6.8 and 6.1.1.1'
As 0.050 2.006 'International Tables Vol C Tables  4.2.6.8 and 6.1.1.1'
Cu 0.320 1.265 'International Tables Vol C Tables  4.2.6.8 and 6.1.1.1'
S 0.125 0.123 'International Tables Vol C Tables  4.2.6.8 and 6.1.1.1'
Sb -0.587 1.546 'International Tables Vol C Tables  4.2.6.8 and 6.1.1.1'
Se -0.093 2.226 'International Tables Vol C Tables  4.2.6.8 and 6.1.1.1'

loop_
_geom_angle_atom_site_label_1
_geom_angle_atom_site_label_2
_geom_angle_atom_site_label_3
_geom_angle_site_symmetry_1
_geom_angle_site_symmetry_3
_geom_angle
_geom_angle_publ_flag
S3 Sb1 S5 . . 96.78(6) yes
S3 Sb1 S6 . 2_655 97.17(6) yes
S5 Sb1 S6 . 2_655 98.47(6) yes
S4 Sb2 S7 . 2_555 97.89(6) yes
S4 Sb2 S8 . 1_565 97.27(6) yes
S7 Sb2 S8 2_555 1_565 96.61(6) yes
S5 Ag1 S6 . 2_645 102.46(6) yes
S5 Ag1 S9 . . 110.62(6) yes
S6 Ag1 S9 2_645 . 146.20(6) yes
S7 Ag2 S8 2_555 . 104.19(6) yes
S7 Ag2 S9 2_555 4_555 148.05(6) yes
S8 Ag2 S9 . 4_555 107.73(6) yes
Ag6 Ag3 S4 4_555 . 97.17(5) yes
Ag6 Ag3 S6 4_555 . 146.94(4) yes
Ag6 Ag3 S9 4_555 4_555 54.90(4) yes
S4 Ag3 S6 . . 92.45(6) yes
S4 Ag3 S9 . 4_555 140.12(6) yes
S6 Ag3 S9 . 4_555 126.81(6) yes
Ag15 Ag4 S4 1_565 . 78.92(5) yes
Ag15 Ag4 S5 1_565 2_655 62.85(5) yes
Ag15 Ag4 S9 1_565 4_565 131.21(5) yes
S4 Ag4 S5 . 2_655 112.84(7) yes
S4 Ag4 S9 . 4_565 109.94(7) yes
S5 Ag4 S9 2_655 4_565 137.03(7) yes
S1 Ag5 S3 . . 100.10(6) yes
S1 Ag5 S8 . 2_555 97.55(6) yes
S1 Ag5 S9 . . 85.67(5) yes
S3 Ag5 S8 . 2_555 120.32(7) yes
S3 Ag5 S9 . . 109.70(7) yes
S8 Ag5 S9 2_555 . 128.20(7) yes
Ag3 Ag6 S3 4_554 1_545 97.99(5) yes
Ag3 Ag6 S7 4_554 . 145.19(5) yes
Ag3 Ag6 S9 4_554 . 54.71(4) yes
S3 Ag6 S7 1_545 . 98.48(6) yes
S3 Ag6 S9 1_545 . 138.71(6) yes
S7 Ag6 S9 . . 121.71(6) yes
Ag9 Ag7 Ag10 2_545 1_545 110.65(3) yes
Ag9 Ag7 Cu1 2_545 . 156.11(3) yes
Ag9 Ag7 S2 2_545 . 151.31(4) yes
Ag9 Ag7 S8 2_545 . 62.48(4) yes
Ag9 Ag7 Se2 2_545 1_545 54.32(2) yes
Ag10 Ag7 Cu1 1_545 . 60.26(2) yes
Ag10 Ag7 S2 1_545 . 97.75(4) yes
Ag10 Ag7 S8 1_545 . 166.59(5) yes
Ag10 Ag7 Se2 1_545 1_545 56.79(2) yes
Cu1 Ag7 S2 . . 46.49(3) yes
Cu1 Ag7 S8 . . 130.76(5) yes
Cu1 Ag7 Se2 . 1_545 114.99(3) yes
S2 Ag7 S8 . . 88.89(5) yes
S2 Ag7 Se2 . 1_545 152.42(4) yes
S8 Ag7 Se2 . 1_545 113.99(5) yes
Ag12 Ag8 Cu1 . . 66.32(2) yes
Ag12 Ag8 S2 . . 66.22(3) yes
Ag12 Ag8 S7 . 2_555 96.78(4) yes
Ag12 Ag8 Se2 . . 54.76(2) yes
Ag12 Ag8 Se2 . 2_545 157.37(3) yes
Cu1 Ag8 S2 . . 45.77(3) yes
Cu1 Ag8 S7 . 2_555 144.02(5) yes
Cu1 Ag8 Se2 . . 85.76(3) yes
Cu1 Ag8 Se2 . 2_545 101.37(3) yes
S2 Ag8 S7 . 2_555 98.77(5) yes
S2 Ag8 Se2 . . 115.47(4) yes
S2 Ag8 Se2 . 2_545 119.81(4) yes
S7 Ag8 Se2 2_555 . 110.96(5) yes
S7 Ag8 Se2 2_555 2_545 103.32(4) yes
Se2 Ag8 Se2 . 2_545 107.33(3) yes
Se2 Ag8 Se2 2_545 . 107.33(3) yes
Ag7 Ag9 Cu1 2_555 . 127.70(3) yes
Ag7 Ag9 S1 2_555 . 138.11(4) yes
Ag7 Ag9 S8 2_555 2_555 53.01(4) yes
Ag7 Ag9 Se2 2_555 2_545 57.87(2) yes
Cu1 Ag9 S1 . . 48.27(3) yes
Cu1 Ag9 S8 . 2_555 128.12(4) yes
Cu1 Ag9 Se2 . 2_545 106.85(3) yes
S1 Ag9 S8 . 2_555 94.71(5) yes
S1 Ag9 Se2 . 2_545 154.42(4) yes
S8 Ag9 Se2 2_555 2_545 108.35(4) yes
Ag7 Ag10 Ag13 1_565 1_565 114.30(3) yes
Ag7 Ag10 Cu1 1_565 1_565 57.79(2) yes
Ag7 Ag10 S1 1_565 1_565 95.67(4) yes
Ag7 Ag10 S3 1_565 . 150.21(5) yes
Ag7 Ag10 Se2 1_565 . 57.87(2) yes
Ag13 Ag10 Cu1 1_565 1_565 61.62(2) yes
Ag13 Ag10 S1 1_565 1_565 54.51(4) yes
Ag13 Ag10 S3 1_565 . 94.38(5) yes
Ag13 Ag10 Se2 1_565 . 169.11(4) yes
Cu1 Ag10 S1 1_565 1_565 46.16(3) yes
Cu1 Ag10 S3 1_565 . 140.56(5) yes
Cu1 Ag10 Se2 1_565 . 113.65(3) yes
S1 Ag10 S3 1_565 . 94.65(5) yes
S1 Ag10 Se2 1_565 . 130.52(5) yes
S3 Ag10 Se2 . . 94.67(5) yes
Cu1 Ag11 S1 . . 48.30(3) yes
Cu1 Ag11 S3 . . 134.07(5) yes
Cu1 Ag11 S5 . . 126.32(4) yes
Cu1 Ag11 Se1 . . 111.44(3) yes
S1 Ag11 S3 . . 98.43(5) yes
S1 Ag11 S5 . . 93.36(5) yes
S1 Ag11 Se1 . . 158.55(4) yes
S3 Ag11 S5 . . 77.65(5) yes
S3 Ag11 Se1 . . 102.38(4) yes
S5 Ag11 Se1 . . 96.11(4) yes
Ag8 Ag12 Ag14 . . 102.19(3) yes
Ag8 Ag12 S4 . . 97.50(5) yes
Ag8 Ag12 Se1 . . 150.32(3) yes
Ag8 Ag12 Se2 . . 62.23(2) yes
Ag14 Ag12 S4 . . 96.33(5) yes
Ag14 Ag12 Se1 . . 61.11(2) yes
Ag14 Ag12 Se2 . . 133.68(3) yes
S4 Ag12 Se1 . . 108.15(5) yes
S4 Ag12 Se2 . . 127.47(5) yes
Se1 Ag12 Se2 . . 109.85(3) yes
Ag10 Ag13 Ag14 1_545 2_645 102.46(3) yes
Ag10 Ag13 Cu1 1_545 . 59.21(2) yes
Ag10 Ag13 S1 1_545 . 59.61(4) yes
Ag10 Ag13 S6 1_545 2_645 99.83(4) yes
Ag10 Ag13 Se1 1_545 2_645 137.51(3) yes
Ag14 Ag13 Cu1 2_645 . 138.79(3) yes
Ag14 Ag13 S1 2_645 . 157.68(4) yes
Ag14 Ag13 S6 2_645 2_645 57.13(4) yes
Ag14 Ag13 Se1 2_645 2_645 64.56(2) yes
Cu1 Ag13 S1 . . 46.38(3) yes
Cu1 Ag13 S6 . 2_645 153.06(4) yes
Cu1 Ag13 Se1 . 2_645 102.65(3) yes
S1 Ag13 S6 . 2_645 109.87(5) yes
S1 Ag13 Se1 . 2_645 137.43(4) yes
S6 Ag13 Se1 2_645 2_645 104.29(4) yes
Ag12 Ag14 Ag13 . 2_655 99.40(3) yes
Ag12 Ag14 Cu1 . . 66.53(2) yes
Ag12 Ag14 S2 . . 66.22(3) yes
Ag12 Ag14 S6 . . 97.99(4) yes
Ag12 Ag14 Se1 . . 57.17(2) yes
Ag12 Ag14 Se1 . 2_645 146.58(3) yes
Ag13 Ag14 Cu1 2_655 . 152.46(3) yes
Ag13 Ag14 S2 2_655 . 150.45(4) yes
Ag13 Ag14 S6 2_655 . 58.54(4) yes
Ag13 Ag14 Se1 2_655 . 52.98(2) yes
Ag13 Ag14 Se1 2_655 2_645 74.44(2) yes
Cu1 Ag14 S2 . . 47.20(3) yes
Cu1 Ag14 S6 . . 143.52(4) yes
Cu1 Ag14 Se1 . . 100.85(3) yes
Cu1 Ag14 Se1 . 2_645 103.79(3) yes
S2 Ag14 S6 . . 96.57(5) yes
S2 Ag14 Se1 . . 123.04(4) yes
S2 Ag14 Se1 . 2_645 131.90(4) yes
S6 Ag14 Se1 . . 96.71(4) yes
S6 Ag14 Se1 . 2_645 105.74(4) yes
Se1 Ag14 Se1 . 2_645 96.34(3) yes
Se1 Ag14 Se1 2_645 . 96.34(3) yes
Ag4 Ag15 Cu1 1_545 . 120.36(3) yes
Ag4 Ag15 S2 1_545 . 72.77(4) yes
Ag4 Ag15 S5 1_545 2_645 49.37(4) yes
Ag4 Ag15 Se1 1_545 1_545 119.95(3) yes
Cu1 Ag15 S2 . . 47.73(3) yes
Cu1 Ag15 S5 . 2_645 138.50(4) yes
Cu1 Ag15 Se1 . 1_545 117.57(3) yes
S2 Ag15 S5 . 2_645 103.56(5) yes
S2 Ag15 Se1 . 1_545 162.48(4) yes
S5 Ag15 Se1 2_645 1_545 93.95(4) yes
Ag7 Cu1 Ag8 . . 69.16(2) yes
Ag7 Cu1 Ag9 . . 72.02(3) yes
Ag7 Cu1 Ag10 . 1_545 61.95(3) yes
Ag7 Cu1 Ag11 . . 170.21(4) yes
Ag7 Cu1 Ag13 . . 115.85(4) yes
Ag7 Cu1 Ag14 . . 121.17(3) yes
Ag7 Cu1 Ag15 . . 66.66(3) yes
Ag7 Cu1 S1 . . 113.00(5) yes
Ag7 Cu1 S2 . . 65.39(4) yes
Ag8 Cu1 Ag9 . . 64.14(2) yes
Ag8 Cu1 Ag10 . 1_545 124.23(3) yes
Ag8 Cu1 Ag11 . . 107.05(3) yes
Ag8 Cu1 Ag13 . . 174.54(4) yes
Ag8 Cu1 Ag14 . . 106.64(3) yes
Ag8 Cu1 Ag15 . . 116.75(3) yes
Ag8 Cu1 S1 . . 119.06(5) yes
Ag8 Cu1 S2 . . 62.74(4) yes
Ag9 Cu1 Ag10 . 1_545 76.34(3) yes
Ag9 Cu1 Ag11 . . 98.20(3) yes
Ag9 Cu1 Ag13 . . 114.57(3) yes
Ag9 Cu1 Ag14 . . 161.58(4) yes
Ag9 Cu1 Ag15 . . 133.42(4) yes
Ag9 Cu1 S1 . . 60.32(4) yes
Ag9 Cu1 S2 . . 120.30(5) yes
Ag10 Cu1 Ag11 1_545 . 116.49(3) yes
Ag10 Cu1 Ag13 1_545 . 59.17(3) yes
Ag10 Cu1 Ag14 1_545 . 120.46(3) yes
Ag10 Cu1 Ag15 1_545 . 66.01(3) yes
Ag10 Cu1 S1 1_545 . 63.11(4) yes
Ag10 Cu1 S2 1_545 . 114.28(5) yes
Ag11 Cu1 Ag13 . . 67.64(3) yes
Ag11 Cu1 Ag14 . . 68.36(3) yes
Ag11 Cu1 Ag15 . . 122.33(3) yes
Ag11 Cu1 S1 . . 60.27(4) yes
Ag11 Cu1 S2 . . 121.62(5) yes
Ag13 Cu1 Ag14 . . 72.99(2) yes
Ag13 Cu1 Ag15 . . 68.20(3) yes
Ag13 Cu1 S1 . . 57.65(4) yes
Ag13 Cu1 S2 . . 120.74(5) yes
Ag14 Cu1 Ag15 . . 64.60(2) yes
Ag14 Cu1 S1 . . 118.17(5) yes
Ag14 Cu1 S2 . . 62.19(4) yes
Ag15 Cu1 S1 . . 118.75(5) yes
Ag15 Cu1 S2 . . 58.75(4) yes
S1 Cu1 S2 . . 177.30(7) yes
Ag5 S1 Ag9 . . 82.71(4) yes
Ag5 S1 Ag10 . 1_545 148.24(6) yes
Ag5 S1 Ag11 . . 79.69(4) yes
Ag5 S1 Ag13 . . 135.87(6) yes
Ag5 S1 Cu1 . . 129.97(6) yes
Ag9 S1 Ag10 . 1_545 83.14(5) yes
Ag9 S1 Ag11 . . 111.14(5) yes
Ag9 S1 Ag13 . . 140.87(6) yes
Ag9 S1 Cu1 . . 71.41(4) yes
Ag10 S1 Ag11 1_545 . 132.03(6) yes
Ag10 S1 Ag13 1_545 . 65.88(4) yes
Ag10 S1 Cu1 1_545 . 70.73(4) yes
Ag11 S1 Ag13 . . 77.21(5) yes
Ag11 S1 Cu1 . . 71.43(4) yes
Ag13 S1 Cu1 . . 75.98(5) yes
Ag7 S2 Ag8 . . 72.67(4) yes
Ag7 S2 Ag14 . . 130.63(5) yes
Ag7 S2 Ag15 . . 71.82(4) yes
Ag7 S2 Cu1 . . 68.12(4) yes
Ag8 S2 Ag14 . . 117.61(5) yes
Ag8 S2 Ag15 . . 137.12(6) yes
Ag8 S2 Cu1 . . 71.49(4) yes
Ag14 S2 Ag15 . . 71.47(4) yes
Ag14 S2 Cu1 . . 70.61(4) yes
Ag15 S2 Cu1 . . 73.51(5) yes
Sb1 S3 Ag5 . . 106.40(7) yes
Sb1 S3 Ag6 . 1_565 102.83(7) yes
Sb1 S3 Ag10 . . 124.14(7) yes
Sb1 S3 Ag11 . . 91.11(6) yes
Ag5 S3 Ag6 . 1_565 110.74(7) yes
Ag5 S3 Ag10 . . 119.81(8) yes
Ag5 S3 Ag11 . . 81.16(6) yes
Ag6 S3 Ag10 1_565 . 89.20(6) yes
Ag6 S3 Ag11 1_565 . 157.68(8) yes
Ag10 S3 Ag11 . . 68.51(5) yes
Sb2 S4 Ag3 . . 101.82(7) yes
Sb2 S4 Ag4 . . 104.32(7) yes
Sb2 S4 Ag12 . . 115.86(7) yes
Ag3 S4 Ag4 . . 114.98(7) yes
Ag3 S4 Ag12 . . 102.33(7) yes
Ag4 S4 Ag12 . . 116.88(7) yes
Sb1 S5 Ag1 . . 99.54(6) yes
Sb1 S5 Ag4 . 2_645 97.25(7) yes
Sb1 S5 Ag11 . . 93.03(6) yes
Sb1 S5 Ag15 . 2_655 129.74(7) yes
Ag1 S5 Ag4 . 2_645 99.28(7) yes
Ag1 S5 Ag11 . . 95.15(6) yes
Ag1 S5 Ag15 . 2_655 129.44(7) yes
Ag4 S5 Ag11 2_645 . 160.61(8) yes
Ag4 S5 Ag15 2_645 2_655 67.78(5) yes
Ag11 S5 Ag15 . 2_655 93.03(6) yes
Sb1 S6 Ag1 2_645 2_655 100.30(6) yes
Sb1 S6 Ag3 2_645 . 99.71(6) yes
Sb1 S6 Ag13 2_645 2_655 118.40(6) yes
Sb1 S6 Ag14 2_645 . 112.40(6) yes
Ag1 S6 Ag3 2_655 . 116.67(7) yes
Ag1 S6 Ag13 2_655 2_655 72.54(5) yes
Ag1 S6 Ag14 2_655 . 134.40(7) yes
Ag3 S6 Ag13 . 2_655 139.15(7) yes
Ag3 S6 Ag14 . . 88.89(5) yes
Ag13 S6 Ag14 2_655 . 64.34(4) yes
Sb2 S7 Ag2 2_545 2_545 98.67(6) yes
Sb2 S7 Ag6 2_545 . 102.84(6) yes
Sb2 S7 Ag8 2_545 2_545 117.90(7) yes
Ag2 S7 Ag6 2_545 . 116.41(7) yes
Ag2 S7 Ag8 2_545 2_545 83.99(6) yes
Ag6 S7 Ag8 . 2_545 131.32(7) yes
Sb2 S8 Ag2 1_545 . 101.39(6) yes
Sb2 S8 Ag5 1_545 2_545 102.41(7) yes
Sb2 S8 Ag7 1_545 . 109.89(7) yes
Sb2 S8 Ag9 1_545 2_545 94.00(6) yes
Ag2 S8 Ag5 . 2_545 102.47(7) yes
Ag2 S8 Ag7 . . 99.33(6) yes
Ag2 S8 Ag9 . 2_545 160.95(7) yes
Ag5 S8 Ag7 2_545 . 136.19(8) yes
Ag5 S8 Ag9 2_545 2_545 84.88(6) yes
Ag7 S8 Ag9 . 2_545 64.51(4) yes
Ag1 S9 Ag2 . 4_554 145.43(7) yes
Ag1 S9 Ag3 . 4_554 74.94(5) yes
Ag1 S9 Ag4 . 4_564 92.83(7) yes
Ag1 S9 Ag5 . . 101.16(6) yes
Ag1 S9 Ag6 . . 77.86(5) yes
Ag2 S9 Ag3 4_554 4_554 74.82(5) yes
Ag2 S9 Ag4 4_554 4_564 101.57(6) yes
Ag2 S9 Ag5 4_554 . 101.21(8) yes
Ag2 S9 Ag6 4_554 . 76.53(6) yes
Ag3 S9 Ag4 4_554 4_564 86.34(6) yes
Ag3 S9 Ag5 4_554 . 159.36(8) yes
Ag3 S9 Ag6 4_554 . 70.38(5) yes
Ag4 S9 Ag5 4_564 . 114.23(7) yes
Ag4 S9 Ag6 4_564 . 156.42(8) yes
Ag5 S9 Ag6 . . 88.98(6) yes
Ag11 Se1 Ag12 . . 69.02(3) yes
Ag11 Se1 Ag13 . 2_655 121.28(3) yes
Ag11 Se1 Ag14 . . 68.73(2) yes
Ag11 Se1 Ag14 . 2_655 108.67(3) yes
Ag11 Se1 Ag15 . 1_565 127.19(3) yes
Ag12 Se1 Ag13 . 2_655 110.53(3) yes
Ag12 Se1 Ag14 . . 61.71(2) yes
Ag12 Se1 Ag14 . 2_655 168.85(3) yes
Ag12 Se1 Ag15 . 1_565 70.83(3) yes
Ag13 Se1 Ag14 2_655 . 62.46(2) yes
Ag13 Se1 Ag14 2_655 2_655 80.16(3) yes
Ag13 Se1 Ag15 2_655 1_565 104.05(3) yes
Ag14 Se1 Ag14 . 2_655 128.40(3) yes
Ag14 Se1 Ag15 . 1_565 117.94(3) yes
Ag14 Se1 Ag14 2_655 . 128.40(3) yes
Ag14 Se1 Ag15 2_655 1_565 104.16(3) yes
Ag7 Se2 Ag8 1_565 . 106.04(3) yes
Ag7 Se2 Ag8 1_565 2_555 82.41(3) yes
Ag7 Se2 Ag9 1_565 2_555 67.81(3) yes
Ag7 Se2 Ag10 1_565 . 65.34(3) yes
Ag7 Se2 Ag12 1_565 . 69.67(3) yes
Ag8 Se2 Ag8 . 2_555 125.73(3) yes
Ag8 Se2 Ag9 . 2_555 65.67(3) yes
Ag8 Se2 Ag10 . . 136.17(3) yes
Ag8 Se2 Ag12 . . 63.01(2) yes
Ag8 Se2 Ag8 2_555 . 125.73(3) yes
Ag8 Se2 Ag9 2_555 2_555 69.17(3) yes
Ag8 Se2 Ag10 2_555 . 96.68(3) yes
Ag8 Se2 Ag12 2_555 . 151.97(4) yes
Ag9 Se2 Ag10 2_555 . 132.43(4) yes
Ag9 Se2 Ag12 2_555 . 96.99(3) yes
Ag10 Se2 Ag12 . . 74.32(3) yes

loop_
_geom_bond_atom_site_label_1
_geom_bond_atom_site_label_2
_geom_bond_site_symmetry_2
_geom_bond_distance
_geom_bond_publ_flag
Sb1 S3 . 2.4093(18) yes
Sb1 S5 . 2.4197(18) yes
Sb1 S6 2_655 2.4173(17) yes
Sb2 S4 . 2.4160(18) yes
Sb2 S7 2_555 2.4231(17) yes
Sb2 S8 1_565 2.4150(18) yes
Ag1 S5 . 2.5986(19) yes
Ag1 S6 2_645 2.4962(18) yes
Ag1 S9 . 2.537(2) yes
Ag2 S7 2_555 2.4912(18) yes
Ag2 S8 . 2.6046(18) yes
Ag2 S9 4_555 2.507(2) yes
Ag3 Ag6 4_555 2.9837(8) yes
Ag3 S4 . 2.5241(19) yes
Ag3 S6 . 2.5982(17) yes
Ag3 S9 4_555 2.5856(18) yes
Ag4 Ag15 1_565 2.9689(10) yes
Ag4 S4 . 2.485(2) yes
Ag4 S5 2_655 2.4340(19) yes
Ag4 S9 4_565 2.4472(19) yes
Ag5 S1 . 2.9319(16) yes
Ag5 S3 . 2.481(2) yes
Ag5 S8 2_555 2.4366(18) yes
Ag5 S9 . 2.4945(19) yes
Ag6 S3 1_545 2.534(2) yes
Ag6 S7 . 2.5700(17) yes
Ag6 S9 . 2.5917(18) yes
Ag7 Ag9 2_545 2.9849(9) yes
Ag7 Ag10 1_545 2.9297(10) yes
Ag7 Cu1 . 2.8086(10) yes
Ag7 S2 . 2.7516(15) yes
Ag7 S8 . 2.6414(18) yes
Ag7 Se2 1_545 2.7299(9) yes
Ag8 Ag12 . 2.9203(9) yes
Ag8 Cu1 . 2.9049(10) yes
Ag8 S2 . 2.7230(15) yes
Ag8 S7 2_555 2.6370(18) yes
Ag8 Se2 . 2.8998(10) yes
Ag8 Se2 2_545 2.7157(9) yes
Ag9 Cu1 . 2.7971(9) yes
Ag9 S1 . 2.5641(15) yes
Ag9 S8 2_555 2.9328(18) yes
Ag9 Se2 2_545 2.6184(9) yes
Ag10 Ag13 1_565 2.8812(10) yes
Ag10 Cu1 1_565 2.8822(11) yes
Ag10 S1 1_565 2.7231(15) yes
Ag10 S3 . 2.635(2) yes
Ag10 Se2 . 2.6971(10) yes
Ag11 Cu1 . 2.7964(10) yes
Ag11 S1 . 2.5617(15) yes
Ag11 S3 . 2.923(2) yes
Ag11 S5 . 2.8353(19) yes
Ag11 Se1 . 2.6012(9) yes
Ag12 Ag14 . 2.9817(9) yes
Ag12 S4 . 2.524(2) yes
Ag12 Se1 . 2.8454(9) yes
Ag12 Se2 . 2.6767(9) yes
Ag13 Ag14 2_645 2.9112(9) yes
Ag13 Cu1 . 2.9518(10) yes
Ag13 S1 . 2.5702(15) yes
Ag13 S6 2_645 2.7549(18) yes
Ag13 Se1 2_645 2.6216(9) yes
Ag14 Cu1 . 2.8221(9) yes
Ag14 S2 . 2.6463(15) yes
Ag14 S6 . 2.7125(18) yes
Ag14 Se1 . 2.9648(9) yes
Ag14 Se1 2_645 2.7130(9) yes
Ag15 Cu1 . 2.8444(10) yes
Ag15 S2 . 2.5360(15) yes
Ag15 S5 2_645 2.8539(18) yes
Ag15 Se1 1_545 2.5461(9) yes
Cu1 S1 . 2.2024(15) yes
Cu1 S2 . 2.1951(14) yes

loop_
_cod_changelog_entry_id
_cod_changelog_entry_author
_cod_changelog_entry_date
_cod_changelog_entry_text
1
;cod-tools version 3.10.1
Id: cif_fix_AMCSD_aniso_labels 10200 2024-08-01 14:09:44Z saulius
;
2024-08-02T12:21:39+03:00
;Changed the following '_atom_site_aniso_label' values:
'Cu4'' -> 'Cu4*'
'Cu5'' -> 'Cu5*'
;

loop_
_cod_related_entry_id
_cod_related_entry_database
_cod_related_entry_code
1 AMCSD 0009943
2 AMCSD 0020664
